data_4323134
loop_
_publ_author_name
'Seigi Suh'
'David M. Hoffman'

_publ_section_title
;
 Indium Tris(alkylthiolate) Compounds
;
_journal_name_full 'Inorganic Chemistry'
_journal_page_first 5823
_journal_page_last 5826
_journal_paper_doi 10.1021/ic980671m
_journal_volume 37
_journal_year 1998
_chemical_formula_sum 'C17 H32 In N S3'
_chemical_formula_weight 461.44
_chemical_name_systematic
;

 ?

;
_space_group_IT_number 14
_symmetry_cell_setting monoclinic
_symmetry_space_group_name_Hall '-P 2ybc'
_symmetry_space_group_name_H-M 'P 1 21/c 1'
_atom_sites_solution_hydrogens geom
_atom_sites_solution_primary direct
_atom_sites_solution_secondary difmap
_audit_creation_method SHELXL-97
_cell_angle_alpha 90.00
_cell_angle_beta 104.8100(10)
_cell_angle_gamma 90.00
_cell_formula_units_Z 8
_cell_length_a 10.1490(5)
_cell_length_b 24.3811(13)
_cell_length_c 18.8484(10)
_cell_measurement_reflns_used 8192
_cell_measurement_temperature 223(2)
_cell_measurement_theta_max 23.38
_cell_measurement_theta_min 1.67
_cell_volume 4509.0(4)
_computing_cell_refinement 'Siemens SMART software (Siemens, 1996)'
_computing_data_collection 'Siemens SMART software (Siemens, 1996)'
_computing_data_reduction 'Siemens SMART software (Siemens, 1996)'
_computing_structure_refinement 'SHELXL-97 (Sheldrick, 1997)'
_computing_structure_solution 'SHELXS-97 (Sheldrick, 1990)'
_diffrn_ambient_temperature 223(2)
_diffrn_detector_area_resol_mean 1K
_diffrn_measured_fraction_theta_full 0.989
_diffrn_measured_fraction_theta_max 0.989
_diffrn_measurement_device_type 'Siemens SMART CCD'
_diffrn_measurement_method CCD
_diffrn_radiation_monochromator graphite
_diffrn_radiation_source 'fine-focus sealed tube'
_diffrn_radiation_type MoK\a
_diffrn_radiation_wavelength 0.71073
_diffrn_reflns_av_R_equivalents 0.0175
_diffrn_reflns_av_sigmaI/netI 0.0175
_diffrn_reflns_limit_h_max 10
_diffrn_reflns_limit_h_min -11
_diffrn_reflns_limit_k_max 26
_diffrn_reflns_limit_k_min -27
_diffrn_reflns_limit_l_max 20
_diffrn_reflns_limit_l_min -11
_diffrn_reflns_number 19554
_diffrn_reflns_theta_full 23.28
_diffrn_reflns_theta_max 23.28
_diffrn_reflns_theta_min 1.67
_diffrn_standards_decay_% 0.0
_exptl_absorpt_coefficient_mu 1.324
_exptl_absorpt_correction_T_max 0.982
_exptl_absorpt_correction_T_min 0.759
_exptl_absorpt_correction_type empirical
_exptl_crystal_colour colorless
_exptl_crystal_density_diffrn 1.359
_exptl_crystal_density_method 'not measured'
_exptl_crystal_description 'thick plate'
_exptl_crystal_F_000 1904
_exptl_crystal_size_max 0.45
_exptl_crystal_size_mid 0.40
_exptl_crystal_size_min 0.25
_refine_diff_density_max 0.856
_refine_diff_density_min -0.498
_refine_diff_density_rms 0.043
_refine_ls_extinction_method none
_refine_ls_goodness_of_fit_ref 1.093
_refine_ls_hydrogen_treatment mixed
_refine_ls_matrix_type full
_refine_ls_number_parameters 397
_refine_ls_number_reflns 6429
_refine_ls_number_restraints 0
_refine_ls_restrained_S_all 1.093
_refine_ls_R_factor_all 0.0221
_refine_ls_R_factor_gt 0.0180
_refine_ls_shift/su_max 0.005
_refine_ls_shift/su_mean 0.000
_refine_ls_structure_factor_coef Fsqd
_refine_ls_weighting_details 'calc w=1/[\s^2^(Fo^2^)+(0.0113P)^2^+3.7711P] where P=(Fo^2^+2Fc^2^)/3'
_refine_ls_weighting_scheme calc
_refine_ls_wR_factor_gt 0.0454
_refine_ls_wR_factor_ref 0.0460
_reflns_number_gt 5850
_reflns_number_total 6429
_reflns_threshold_expression >4sigma(I)
_cod_data_source_file ic980671m_1.cif
_cod_data_source_block C17H32InNS3
_cod_original_sg_symbol_H-M 'P 21/c'
_cod_database_code 4323134

loop_
_symmetry_equiv_pos_as_xyz
'x, y, z'
'-x, y+1/2, -z+1/2'
'-x, -y, -z'
'x, -y-1/2, z-1/2'

loop_
_atom_site_label
_atom_site_type_symbol
_atom_site_fract_x
_atom_site_fract_y
_atom_site_fract_z
_atom_site_U_iso_or_equiv
_atom_site_adp_type
_atom_site_occupancy
_atom_site_symmetry_multiplicity
_atom_site_calc_flag
_atom_site_refinement_flags
_atom_site_disorder_assembly
_atom_site_disorder_group
In1 In 0.399845(16) 0.690856(6) 0.080743(9) 0.03112(5) Uani 1 1 d . . .
In2 In 0.844855(16) 0.948876(6) 0.185007(9) 0.03005(5) Uani 1 1 d . . .
S1 S 0.23040(7) 0.73061(2) -0.02019(4) 0.04314(16) Uani 1 1 d . . .
S2 S 0.38510(7) 0.59284(2) 0.09612(3) 0.04355(16) Uani 1 1 d . . .
S3 S 0.47547(10) 0.74734(3) 0.18941(4) 0.0609(2) Uani 1 1 d . . .
S4 S 0.77633(7) 1.00527(3) 0.07619(3) 0.04374(16) Uani 1 1 d . . .
S5 S 0.99420(7) 0.98963(2) 0.29349(3) 0.04244(16) Uani 1 1 d . . .
S6 S 0.87503(6) 0.85218(2) 0.16479(3) 0.03680(14) Uani 1 1 d . . .
N1 N 0.59735(19) 0.69421(8) 0.04127(11) 0.0358(5) Uani 1 1 d . . .
N2 N 0.64592(19) 0.94379(8) 0.22276(11) 0.0338(4) Uani 1 1 d . . .
C1 C 0.2229(2) 0.80508(9) -0.00270(13) 0.0343(5) Uani 1 1 d . . .
C2 C 0.3629(3) 0.83107(11) 0.00962(18) 0.0538(7) Uani 1 1 d . . .
H2A H 0.3987 0.8241 -0.0325 0.081 Uiso 1 1 calc R . .
H2B H 0.4237 0.8154 0.0532 0.081 Uiso 1 1 calc R . .
H2C H 0.3557 0.8703 0.0161 0.081 Uiso 1 1 calc R . .
C3 C 0.1274(3) 0.82825(11) -0.07211(16) 0.0571(8) Uani 1 1 d . . .
H3A H 0.1646 0.8211 -0.1137 0.086 Uiso 1 1 calc R . .
H3B H 0.1179 0.8675 -0.0667 0.086 Uiso 1 1 calc R . .
H3C H 0.0388 0.8109 -0.0801 0.086 Uiso 1 1 calc R . .
C4 C 0.1663(3) 0.81594(12) 0.06312(16) 0.0535(7) Uani 1 1 d . . .
H4A H 0.0769 0.7993 0.0550 0.080 Uiso 1 1 calc R . .
H4B H 0.1589 0.8552 0.0696 0.080 Uiso 1 1 calc R . .
H4C H 0.2269 0.8003 0.1067 0.080 Uiso 1 1 calc R . .
C5 C 0.2570(3) 0.56355(10) 0.01652(13) 0.0379(6) Uani 1 1 d . . .
C6 C 0.2956(3) 0.57540(13) -0.05442(14) 0.0542(7) Uani 1 1 d . . .
H6A H 0.3858 0.5609 -0.0515 0.081 Uiso 1 1 calc R . .
H6B H 0.2954 0.6147 -0.0623 0.081 Uiso 1 1 calc R . .
H6C H 0.2302 0.5581 -0.0949 0.081 Uiso 1 1 calc R . .
C7 C 0.2601(4) 0.50190(11) 0.03110(18) 0.0659(9) Uani 1 1 d . . .
H7A H 0.3504 0.4878 0.0333 0.099 Uiso 1 1 calc R . .
H7B H 0.1939 0.4838 -0.0082 0.099 Uiso 1 1 calc R . .
H7C H 0.2381 0.4950 0.0774 0.099 Uiso 1 1 calc R . .
C8 C 0.1162(3) 0.58594(13) 0.01312(19) 0.0628(8) Uani 1 1 d . . .
H8A H 0.0928 0.5781 0.0589 0.094 Uiso 1 1 calc R . .
H8B H 0.0501 0.5688 -0.0272 0.094 Uiso 1 1 calc R . .
H8C H 0.1155 0.6253 0.0055 0.094 Uiso 1 1 calc R . .
C9 C 0.5049(3) 0.70386(11) 0.27109(13) 0.0408(6) Uani 1 1 d . . .
C10 C 0.6153(4) 0.66193(16) 0.2697(2) 0.0863(11) Uani 1 1 d . . .
H10A H 0.6977 0.6808 0.2665 0.129 Uiso 1 1 calc R . .
H10B H 0.5846 0.6381 0.2275 0.129 Uiso 1 1 calc R . .
H10C H 0.6338 0.6402 0.3143 0.129 Uiso 1 1 calc R . .
C11 C 0.5520(4) 0.74261(15) 0.33563(16) 0.0744(10) Uani 1 1 d . . .
H11A H 0.6344 0.7612 0.3319 0.112 Uiso 1 1 calc R . .
H11B H 0.5704 0.7219 0.3810 0.112 Uiso 1 1 calc R . .
H11C H 0.4813 0.7695 0.3352 0.112 Uiso 1 1 calc R . .
C12 C 0.3773(4) 0.67472(18) 0.2759(2) 0.0928(13) Uani 1 1 d . . .
H12A H 0.3481 0.6502 0.2343 0.139 Uiso 1 1 calc R . .
H12B H 0.3062 0.7014 0.2754 0.139 Uiso 1 1 calc R . .
H12C H 0.3951 0.6537 0.3210 0.139 Uiso 1 1 calc R . .
C13 C 0.6335(3) 0.65381(11) 0.00232(15) 0.0482(7) Uani 1 1 d . . .
H13 H 0.5765 0.6229 -0.0089 0.058 Uiso 1 1 calc R . .
C14 C 0.7493(3) 0.65501(11) -0.02210(16) 0.0530(7) Uani 1 1 d . . .
H14 H 0.7707 0.6256 -0.0495 0.064 Uiso 1 1 calc R . .
C15 C 0.8338(3) 0.69976(12) -0.00601(15) 0.0496(7) Uani 1 1 d . . .
H15 H 0.9145 0.7016 -0.0217 0.060 Uiso 1 1 calc R . .
C16 C 0.7974(3) 0.74157(13) 0.03335(17) 0.0571(8) Uani 1 1 d . . .
H16 H 0.8524 0.7730 0.0445 0.069 Uiso 1 1 calc R . .
C17 C 0.6798(3) 0.73733(11) 0.05655(16) 0.0496(7) Uani 1 1 d . . .
H17 H 0.6569 0.7661 0.0844 0.060 Uiso 1 1 calc R . .
C18 C 0.7414(2) 0.95871(10) -0.00416(13) 0.0353(5) Uani 1 1 d . . .
C19 C 0.6279(3) 0.91864(12) -0.00113(16) 0.0523(7) Uani 1 1 d . . .
H19A H 0.5473 0.9389 0.0020 0.078 Uiso 1 1 calc R . .
H19B H 0.6573 0.8953 0.0416 0.078 Uiso 1 1 calc R . .
H19C H 0.6067 0.8962 -0.0451 0.078 Uiso 1 1 calc R . .
C20 C 0.6945(3) 0.99677(12) -0.07058(14) 0.0556(7) Uani 1 1 d . . .
H20A H 0.6131 1.0163 -0.0671 0.083 Uiso 1 1 calc R . .
H20B H 0.6746 0.9752 -0.1153 0.083 Uiso 1 1 calc R . .
H20C H 0.7662 1.0229 -0.0714 0.083 Uiso 1 1 calc R . .
C21 C 0.8687(3) 0.92794(12) -0.00908(15) 0.0498(7) Uani 1 1 d . . .
H21A H 0.9400 0.9540 -0.0110 0.075 Uiso 1 1 calc R . .
H21B H 0.8486 0.9055 -0.0531 0.075 Uiso 1 1 calc R . .
H21C H 0.8991 0.9046 0.0337 0.075 Uiso 1 1 calc R . .
C22 C 1.0375(2) 1.05981(9) 0.27007(13) 0.0334(5) Uani 1 1 d . . .
C23 C 0.9097(3) 1.09528(11) 0.25272(16) 0.0502(7) Uani 1 1 d . . .
H23A H 0.8697 1.0952 0.2943 0.075 Uiso 1 1 calc R . .
H23B H 0.8445 1.0807 0.2099 0.075 Uiso 1 1 calc R . .
H23C H 0.9334 1.1325 0.2429 0.075 Uiso 1 1 calc R . .
C24 C 1.1389(3) 1.08124(11) 0.33865(14) 0.0475(7) Uani 1 1 d . . .
H24A H 1.0969 1.0811 0.3795 0.071 Uiso 1 1 calc R . .
H24B H 1.1655 1.1184 0.3300 0.071 Uiso 1 1 calc R . .
H24C H 1.2189 1.0579 0.3502 0.071 Uiso 1 1 calc R . .
C25 C 1.1010(3) 1.05966(13) 0.20547(15) 0.0544(7) Uani 1 1 d . . .
H25A H 1.1823 1.0370 0.2170 0.082 Uiso 1 1 calc R . .
H25B H 1.1252 1.0968 0.1955 0.082 Uiso 1 1 calc R . .
H25C H 1.0363 1.0451 0.1626 0.082 Uiso 1 1 calc R . .
C26 C 0.9718(3) 0.82115(10) 0.25234(13) 0.0377(6) Uani 1 1 d . . .
C27 C 0.9107(3) 0.83686(13) 0.31516(15) 0.0598(8) Uani 1 1 d . . .
H27A H 0.8161 0.8254 0.3038 0.090 Uiso 1 1 calc R . .
H27B H 0.9159 0.8763 0.3219 0.090 Uiso 1 1 calc R . .
H27C H 0.9611 0.8190 0.3598 0.090 Uiso 1 1 calc R . .
C28 C 0.9606(4) 0.75942(11) 0.23885(18) 0.0686(9) Uani 1 1 d . . .
H28A H 0.8657 0.7485 0.2281 0.103 Uiso 1 1 calc R . .
H28B H 1.0118 0.7403 0.2823 0.103 Uiso 1 1 calc R . .
H28C H 0.9973 0.7503 0.1976 0.103 Uiso 1 1 calc R . .
C29 C 1.1199(3) 0.83896(13) 0.26931(16) 0.0566(7) Uani 1 1 d . . .
H29A H 1.1580 0.8287 0.2290 0.085 Uiso 1 1 calc R . .
H29B H 1.1708 0.8211 0.3139 0.085 Uiso 1 1 calc R . .
H29C H 1.1255 0.8784 0.2759 0.085 Uiso 1 1 calc R . .
C30 C 0.6035(3) 0.98634(10) 0.25562(15) 0.0439(6) Uani 1 1 d . . .
H30 H 0.6585 1.0178 0.2655 0.053 Uiso 1 1 calc R . .
C31 C 0.4823(3) 0.98582(12) 0.27556(16) 0.0513(7) Uani 1 1 d . . .
H31 H 0.4553 1.0165 0.2985 0.062 Uiso 1 1 calc R . .
C32 C 0.4015(3) 0.94007(12) 0.26157(16) 0.0521(7) Uani 1 1 d . . .
H32 H 0.3181 0.9388 0.2746 0.062 Uiso 1 1 calc R . .
C33 C 0.4451(3) 0.89603(11) 0.22803(17) 0.0540(7) Uani 1 1 d . . .
H33 H 0.3919 0.8640 0.2179 0.065 Uiso 1 1 calc R . .
C34 C 0.5669(3) 0.89923(10) 0.20951(15) 0.0448(6) Uani 1 1 d . . .
H34 H 0.5959 0.8689 0.1866 0.054 Uiso 1 1 calc R . .

loop_
_atom_site_aniso_label
_atom_site_aniso_U_11
_atom_site_aniso_U_22
_atom_site_aniso_U_33
_atom_site_aniso_U_23
_atom_site_aniso_U_13
_atom_site_aniso_U_12
In1 0.04031(10) 0.02362(9) 0.02708(9) -0.00130(6) 0.00431(7) -0.00127(7)
In2 0.03485(9) 0.02604(9) 0.02736(9) -0.00030(6) 0.00447(7) -0.00172(6)
S1 0.0509(4) 0.0287(3) 0.0401(4) -0.0029(3) -0.0061(3) 0.0033(3)
S2 0.0637(4) 0.0248(3) 0.0329(3) 0.0026(3) -0.0045(3) -0.0049(3)
S3 0.1112(7) 0.0320(4) 0.0320(4) -0.0057(3) 0.0048(4) -0.0091(4)
S4 0.0644(4) 0.0305(3) 0.0302(3) 0.0023(3) 0.0010(3) 0.0006(3)
S5 0.0557(4) 0.0306(3) 0.0316(3) 0.0039(3) -0.0062(3) -0.0079(3)
S6 0.0492(4) 0.0273(3) 0.0313(3) -0.0016(2) 0.0054(3) 0.0024(3)
N1 0.0353(11) 0.0313(11) 0.0382(12) -0.0026(9) 0.0046(9) 0.0009(9)
N2 0.0350(11) 0.0314(11) 0.0337(11) -0.0035(8) 0.0065(9) -0.0039(8)
C1 0.0345(13) 0.0271(12) 0.0411(14) 0.0019(10) 0.0091(11) 0.0026(10)
C2 0.0501(16) 0.0407(15) 0.073(2) 0.0026(14) 0.0203(15) -0.0108(13)
C3 0.0695(19) 0.0389(15) 0.0537(18) 0.0073(13) -0.0007(15) 0.0137(14)
C4 0.0483(16) 0.0602(18) 0.0568(18) -0.0083(14) 0.0219(14) 0.0063(13)
C5 0.0448(14) 0.0302(13) 0.0350(14) -0.0050(10) 0.0035(11) -0.0067(11)
C6 0.0591(17) 0.0629(19) 0.0366(15) -0.0131(13) 0.0049(13) -0.0161(15)
C7 0.091(2) 0.0330(15) 0.063(2) -0.0067(14) -0.0002(18) -0.0136(15)
C8 0.0480(17) 0.0613(19) 0.079(2) -0.0145(17) 0.0155(16) -0.0107(14)
C9 0.0449(14) 0.0482(15) 0.0284(13) -0.0017(11) 0.0076(11) -0.0113(12)
C10 0.084(3) 0.085(3) 0.079(3) 0.015(2) 0.000(2) 0.025(2)
C11 0.103(3) 0.084(2) 0.0325(16) -0.0135(16) 0.0112(17) -0.036(2)
C12 0.091(3) 0.129(3) 0.070(2) -0.027(2) 0.041(2) -0.059(3)
C13 0.0566(17) 0.0351(14) 0.0553(17) -0.0080(13) 0.0190(14) -0.0050(12)
C14 0.0651(19) 0.0411(16) 0.0600(18) -0.0057(14) 0.0293(16) 0.0051(14)
C15 0.0411(15) 0.0622(18) 0.0462(16) -0.0009(14) 0.0122(13) 0.0033(13)
C16 0.0414(16) 0.0642(19) 0.068(2) -0.0251(16) 0.0178(15) -0.0170(14)
C17 0.0421(15) 0.0485(16) 0.0580(18) -0.0211(14) 0.0123(13) -0.0077(12)
C18 0.0376(13) 0.0394(14) 0.0282(13) -0.0008(10) 0.0075(11) -0.0013(11)
C19 0.0476(16) 0.0573(18) 0.0505(17) -0.0104(14) 0.0100(13) -0.0143(13)
C20 0.0663(19) 0.0644(19) 0.0328(14) 0.0082(13) 0.0066(14) 0.0138(15)
C21 0.0489(16) 0.0583(17) 0.0462(16) 0.0090(14) 0.0197(13) 0.0101(13)
C22 0.0367(13) 0.0314(13) 0.0308(13) -0.0014(10) 0.0062(10) -0.0060(10)
C23 0.0600(17) 0.0363(15) 0.0506(17) 0.0028(12) 0.0075(14) 0.0116(13)
C24 0.0537(16) 0.0459(15) 0.0398(15) -0.0049(12) 0.0066(13) -0.0167(13)
C25 0.0489(16) 0.075(2) 0.0431(16) -0.0067(14) 0.0182(14) -0.0167(14)
C26 0.0454(14) 0.0337(13) 0.0341(13) 0.0079(11) 0.0103(12) 0.0028(11)
C27 0.076(2) 0.068(2) 0.0417(16) 0.0145(14) 0.0254(15) 0.0043(16)
C28 0.100(3) 0.0317(15) 0.064(2) 0.0124(14) 0.0026(19) 0.0049(15)
C29 0.0458(16) 0.071(2) 0.0481(17) 0.0004(15) 0.0038(14) 0.0018(14)
C30 0.0410(14) 0.0372(14) 0.0532(16) -0.0158(12) 0.0113(13) -0.0108(11)
C31 0.0465(16) 0.0500(17) 0.0604(18) -0.0242(14) 0.0191(14) -0.0071(13)
C32 0.0454(16) 0.0573(18) 0.0589(18) -0.0140(14) 0.0232(14) -0.0115(13)
C33 0.0495(16) 0.0415(16) 0.075(2) -0.0157(14) 0.0242(15) -0.0173(13)
C34 0.0449(15) 0.0331(14) 0.0576(17) -0.0113(12) 0.0154(13) -0.0065(11)

loop_
_atom_type_symbol
_atom_type_description
_atom_type_scat_dispersion_real
_atom_type_scat_dispersion_imag
_atom_type_scat_source
C C 0.0033 0.0016 'International Tables Vol C Tables 4.2.6.8 and 6.1.1.4'
H H 0.0000 0.0000 'International Tables Vol C Tables 4.2.6.8 and 6.1.1.4'
N N 0.0061 0.0033 'International Tables Vol C Tables 4.2.6.8 and 6.1.1.4'
S S 0.1246 0.1234 'International Tables Vol C Tables 4.2.6.8 and 6.1.1.4'
In In -0.7276 1.3100 'International Tables Vol C Tables 4.2.6.8 and 6.1.1.4'

loop_
_geom_angle_atom_site_label_1
_geom_angle_atom_site_label_2
_geom_angle_atom_site_label_3
_geom_angle
_geom_angle_site_symmetry_1
_geom_angle_site_symmetry_3
_geom_angle_publ_flag
N1 In1 S2 99.15(5) . . ?
N1 In1 S1 103.51(5) . . ?
S2 In1 S1 115.94(2) . . ?
N1 In1 S3 97.96(5) . . ?
S2 In1 S3 118.45(2) . . ?
S1 In1 S3 116.43(2) . . ?
N2 In2 S4 101.96(5) . . ?
N2 In2 S6 98.74(5) . . ?
S4 In2 S6 116.15(2) . . ?
N2 In2 S5 99.75(5) . . ?
S4 In2 S5 117.66(2) . . ?
S6 In2 S5 117.06(2) . . ?
C1 S1 In1 107.85(8) . . ?
C5 S2 In1 109.58(8) . . ?
C9 S3 In1 109.27(8) . . ?
C18 S4 In2 107.35(8) . . ?
C22 S5 In2 108.27(8) . . ?
C26 S6 In2 108.50(8) . . ?
C17 N1 C13 117.2(2) . . ?
C17 N1 In1 120.56(16) . . ?
C13 N1 In1 122.28(16) . . ?
C30 N2 C34 118.0(2) . . ?
C30 N2 In2 120.83(15) . . ?
C34 N2 In2 121.12(16) . . ?
C2 C1 C4 109.7(2) . . ?
C2 C1 C3 110.0(2) . . ?
C4 C1 C3 110.2(2) . . ?
C2 C1 S1 110.95(17) . . ?
C4 C1 S1 110.97(17) . . ?
C3 C1 S1 104.88(17) . . ?
C6 C5 C8 110.3(2) . . ?
C6 C5 C7 110.4(2) . . ?
C8 C5 C7 109.8(2) . . ?
C6 C5 S2 110.74(17) . . ?
C8 C5 S2 110.70(18) . . ?
C7 C5 S2 104.76(18) . . ?
C12 C9 C11 110.3(3) . . ?
C12 C9 C10 109.5(3) . . ?
C11 C9 C10 110.5(3) . . ?
C12 C9 S3 111.6(2) . . ?
C11 C9 S3 105.3(2) . . ?
C10 C9 S3 109.7(2) . . ?
N1 C13 C14 123.4(2) . . ?
C13 C14 C15 119.0(3) . . ?
C16 C15 C14 118.2(3) . . ?
C15 C16 C17 119.5(3) . . ?
N1 C17 C16 122.7(2) . . ?
C21 C18 C19 110.4(2) . . ?
C21 C18 C20 109.9(2) . . ?
C19 C18 C20 109.8(2) . . ?
C21 C18 S4 111.38(18) . . ?
C19 C18 S4 110.56(17) . . ?
C20 C18 S4 104.55(17) . . ?
C25 C22 C23 110.0(2) . . ?
C25 C22 C24 110.4(2) . . ?
C23 C22 C24 109.9(2) . . ?
C25 C22 S5 111.44(18) . . ?
C23 C22 S5 109.58(17) . . ?
C24 C22 S5 105.38(16) . . ?
C29 C26 C27 110.1(2) . . ?
C29 C26 C28 110.2(2) . . ?
C27 C26 C28 110.5(2) . . ?
C29 C26 S6 109.98(18) . . ?
C27 C26 S6 111.24(18) . . ?
C28 C26 S6 104.75(18) . . ?
N2 C30 C31 122.5(2) . . ?
C32 C31 C30 119.2(2) . . ?
C31 C32 C33 118.5(2) . . ?
C34 C33 C32 119.3(2) . . ?
N2 C34 C33 122.5(2) . . ?

loop_
_geom_bond_atom_site_label_1
_geom_bond_atom_site_label_2
_geom_bond_distance
_geom_bond_site_symmetry_2
_geom_bond_publ_flag
In1 N1 2.311(2) . ?
In1 S2 2.4165(6) . ?
In1 S1 2.4172(6) . ?
In1 S3 2.4243(7) . ?
In2 N2 2.3092(19) . ?
In2 S4 2.4191(6) . ?
In2 S6 2.4201(6) . ?
In2 S5 2.4252(6) . ?
S1 C1 1.850(2) . ?
S2 C5 1.859(2) . ?
S3 C9 1.830(3) . ?
S4 C18 1.853(2) . ?
S5 C22 1.848(2) . ?
S6 C26 1.852(2) . ?
N1 C17 1.329(3) . ?
N1 C13 1.335(3) . ?
N2 C30 1.335(3) . ?
N2 C34 1.335(3) . ?
C1 C2 1.518(3) . ?
C1 C4 1.518(4) . ?
C1 C3 1.524(3) . ?
C5 C6 1.514(4) . ?
C5 C8 1.516(4) . ?
C5 C7 1.527(4) . ?
C9 C12 1.500(4) . ?
C9 C11 1.518(4) . ?
C9 C10 1.522(4) . ?
C13 C14 1.367(4) . ?
C14 C15 1.373(4) . ?
C15 C16 1.366(4) . ?
C16 C17 1.376(4) . ?
C18 C21 1.518(3) . ?
C18 C19 1.522(3) . ?
C18 C20 1.533(3) . ?
C22 C25 1.516(3) . ?
C22 C23 1.524(3) . ?
C22 C24 1.524(3) . ?
C26 C29 1.518(4) . ?
C26 C27 1.519(4) . ?
C26 C28 1.526(4) . ?
C30 C31 1.374(4) . ?
C31 C32 1.370(4) . ?
C32 C33 1.376(4) . ?
C33 C34 1.369(4) . ?

loop_
_geom_torsion_atom_site_label_1
_geom_torsion_atom_site_label_2
_geom_torsion_atom_site_label_3
_geom_torsion_atom_site_label_4
_geom_torsion
_geom_torsion_site_symmetry_1
_geom_torsion_site_symmetry_2
_geom_torsion_site_symmetry_3
_geom_torsion_site_symmetry_4
_geom_torsion_publ_flag
N1 In1 S1 C1 -91.82(9) . . . . ?
S2 In1 S1 C1 160.80(8) . . . . ?
S3 In1 S1 C1 14.35(9) . . . . ?
N1 In1 S2 C5 -101.53(10) . . . . ?
S1 In1 S2 C5 8.44(9) . . . . ?
S3 In1 S2 C5 154.18(9) . . . . ?
N1 In1 S3 C9 -107.25(11) . . . . ?
S2 In1 S3 C9 -2.28(10) . . . . ?
S1 In1 S3 C9 143.30(9) . . . . ?
N2 In2 S4 C18 -99.70(9) . . . . ?
S6 In2 S4 C18 6.39(9) . . . . ?
S5 In2 S4 C18 152.45(8) . . . . ?
N2 In2 S5 C22 -111.99(9) . . . . ?
S4 In2 S5 C22 -2.87(9) . . . . ?
S6 In2 S5 C22 142.88(8) . . . . ?
N2 In2 S6 C26 -87.65(10) . . . . ?
S4 In2 S6 C26 164.35(8) . . . . ?
S5 In2 S6 C26 18.08(9) . . . . ?
S2 In1 N1 C17 -149.23(19) . . . . ?
S1 In1 N1 C17 91.1(2) . . . . ?
S3 In1 N1 C17 -28.6(2) . . . . ?
S2 In1 N1 C13 31.1(2) . . . . ?
S1 In1 N1 C13 -88.5(2) . . . . ?
S3 In1 N1 C13 151.77(19) . . . . ?
S4 In2 N2 C30 -75.42(19) . . . . ?
S6 In2 N2 C30 165.34(18) . . . . ?
S5 In2 N2 C30 45.77(19) . . . . ?
S4 In2 N2 C34 101.57(19) . . . . ?
S6 In2 N2 C34 -17.66(19) . . . . ?
S5 In2 N2 C34 -137.23(19) . . . . ?
In1 S1 C1 C2 54.8(2) . . . . ?
In1 S1 C1 C4 -67.43(18) . . . . ?
In1 S1 C1 C3 173.54(16) . . . . ?
In1 S2 C5 C6 59.2(2) . . . . ?
In1 S2 C5 C8 -63.5(2) . . . . ?
In1 S2 C5 C7 178.22(17) . . . . ?
In1 S3 C9 C12 -60.6(2) . . . . ?
In1 S3 C9 C11 179.79(19) . . . . ?
In1 S3 C9 C10 60.9(2) . . . . ?
C17 N1 C13 C14 -0.1(4) . . . . ?
In1 N1 C13 C14 179.5(2) . . . . ?
N1 C13 C14 C15 0.1(4) . . . . ?
C13 C14 C15 C16 -0.6(4) . . . . ?
C14 C15 C16 C17 1.1(5) . . . . ?
C13 N1 C17 C16 0.6(4) . . . . ?
In1 N1 C17 C16 -179.0(2) . . . . ?
C15 C16 C17 N1 -1.1(5) . . . . ?
In2 S4 C18 C21 -63.06(18) . . . . ?
In2 S4 C18 C19 60.14(19) . . . . ?
In2 S4 C18 C20 178.29(15) . . . . ?
In2 S5 C22 C25 -56.31(19) . . . . ?
In2 S5 C22 C23 65.72(18) . . . . ?
In2 S5 C22 C24 -176.05(15) . . . . ?
In2 S6 C26 C29 -72.91(19) . . . . ?
In2 S6 C26 C27 49.3(2) . . . . ?
In2 S6 C26 C28 168.74(18) . . . . ?
C34 N2 C30 C31 -0.4(4) . . . . ?
In2 N2 C30 C31 176.7(2) . . . . ?
N2 C30 C31 C32 0.2(4) . . . . ?
C30 C31 C32 C33 0.2(5) . . . . ?
C31 C32 C33 C34 -0.2(5) . . . . ?
C30 N2 C34 C33 0.3(4) . . . . ?
In2 N2 C34 C33 -176.8(2) . . . . ?
C32 C33 C34 N2 0.0(5) . . . . ?
